data_1508245
loop_
_publ_author_name
'Arnold, Polly L.'
'Mansell, Stephen M.'
'Maron, Laurent'
'McKay, David'

_publ_section_title
;
 Spontaneous reduction and C-H borylation of arenes mediated by
 uranium(III) disproportionation.
;
_journal_issue 8
_journal_name_full 'Nature chemistry'
_journal_page_first 668
_journal_page_last 674
_journal_paper_doi 10.1038/nchem.1392
_journal_volume 4
_journal_year 2012
_chemical_formula_moiety 'C46 H84 N2 O2 Si4 U2'
_chemical_formula_sum 'C46 H84 N2 O2 Si4 U2'
_chemical_formula_weight 1285.57
_chemical_name_systematic
; 
 ? 
;
_space_group_IT_number 14
_symmetry_cell_setting monoclinic
_symmetry_space_group_name_Hall '-P 2ybc'
_symmetry_space_group_name_H-M 'P 1 21/c 1'
_atom_sites_solution_hydrogens geom
_atom_sites_solution_primary direct
_atom_sites_solution_secondary difmap
_audit_creation_method SHELXL-97
_cell_angle_alpha 90.00
_cell_angle_beta 94.515(3)
_cell_angle_gamma 90.00
_cell_formula_units_Z 4
_cell_length_a 9.9492(3)
_cell_length_b 16.7596(4)
_cell_length_c 31.5821(10)
_cell_measurement_reflns_used 21038
_cell_measurement_temperature 100(2)
_cell_measurement_theta_max 25.2954
_cell_measurement_theta_min 2.1964
_cell_volume 5249.8(3)
_computing_cell_refinement
;
CrysAlisPro, Agilent Technologies,
Version 1.171.35.11 (release 16-05-2011 CrysAlis171 .NET)
(compiled May 16 2011,17:55:39)
;
_computing_data_collection
;
CrysAlisPro, Agilent Technologies,
Version 1.171.35.11 (release 16-05-2011 CrysAlis171 .NET)
(compiled May 16 2011,17:55:39)
;
_computing_data_reduction
;
CrysAlisPro, Agilent Technologies,
Version 1.171.35.11 (release 16-05-2011 CrysAlis171 .NET)
(compiled May 16 2011,17:55:39)
;
_computing_structure_refinement 'SHELXL-97 (Sheldrick, 1997)'
_computing_structure_solution 'SHELXS-97 (Sheldrick, 1990)'
_diffrn_ambient_temperature 100(2)
_diffrn_detector_area_resol_mean 5.1574
_diffrn_measured_fraction_theta_full 1.000
_diffrn_measured_fraction_theta_max 1.000
_diffrn_measurement_device_type 'SuperNova, Dual, Cu at zero, Atlas'
_diffrn_measurement_method '\w scans'
_diffrn_radiation_monochromator mirror
_diffrn_radiation_source 'SuperNova (Mo) X-ray Source'
_diffrn_radiation_type MoK\a
_diffrn_radiation_wavelength 0.71073
_diffrn_reflns_av_R_equivalents 0.0517
_diffrn_reflns_av_sigmaI/netI 0.0308
_diffrn_reflns_limit_h_max 11
_diffrn_reflns_limit_h_min -11
_diffrn_reflns_limit_k_max 20
_diffrn_reflns_limit_k_min -20
_diffrn_reflns_limit_l_max 38
_diffrn_reflns_limit_l_min -38
_diffrn_reflns_number 78138
_diffrn_reflns_theta_full 25.35
_diffrn_reflns_theta_max 25.35
_diffrn_reflns_theta_min 2.29
_diffrn_standards_number 0
_exptl_absorpt_coefficient_mu 6.292
_exptl_absorpt_correction_T_max 0.902
_exptl_absorpt_correction_T_min 0.538
_exptl_absorpt_correction_type analytical
_exptl_absorpt_process_details
;
CrysAlisPro, Agilent Technologies,
Version 1.171.35.11 (release 16-05-2011 CrysAlis171 .NET)
(compiled May 16 2011,17:55:39)
Analytical numeric absorption correction using a multifaceted crystal
            model based on expressions derived by R.C. Clark & J.S. Reid.
(Clark, R. C. & Reid, J. S. (1995). Acta Cryst. A51, 887-897)
;
_exptl_crystal_colour Black
_exptl_crystal_density_diffrn 1.627
_exptl_crystal_density_method 'not measured'
_exptl_crystal_description Block
_exptl_crystal_F_000 2520
_exptl_crystal_size_max 0.1339
_exptl_crystal_size_mid 0.1003
_exptl_crystal_size_min 0.0164
_refine_diff_density_max 1.149
_refine_diff_density_min -0.673
_refine_diff_density_rms 0.097
_refine_ls_extinction_method none
_refine_ls_goodness_of_fit_ref 1.033
_refine_ls_hydrogen_treatment constr
_refine_ls_matrix_type full
_refine_ls_number_parameters 529
_refine_ls_number_reflns 9605
_refine_ls_number_restraints 0
_refine_ls_restrained_S_all 1.033
_refine_ls_R_factor_all 0.0344
_refine_ls_R_factor_gt 0.0248
_refine_ls_shift/su_max 0.002
_refine_ls_shift/su_mean 0.000
_refine_ls_structure_factor_coef Fsqd
_refine_ls_weighting_details 'calc w=1/[\s^2^(Fo^2^)+(0.0161P)^2^+5.9253P] where P=(Fo^2^+2Fc^2^)/3'
_refine_ls_weighting_scheme calc
_refine_ls_wR_factor_gt 0.0444
_refine_ls_wR_factor_ref 0.0468
_reflns_number_gt 8243
_reflns_number_total 9605
_reflns_threshold_expression >2sigma(I)
_cod_data_source_file nchem.1392-s4.cif
_cod_data_source_block (N'')(DtbpO)U(C6H6)U(ODtbp)(N'')_complex_9
_cod_depositor_comments
;
The following automatic conversions were performed:

'_symmetry_cell_setting' value 'Monoclinic' changed to 'monoclinic'
according to /home/saulius/struct/CIF-dictionaries/cif_core.dic
dictionary named 'cif_core.dic' version 2.4.2 from 2011-04-26.

Automatic conversion script
Id: cif_fix_values 1891 2012-01-12 08:04:46Z andrius 
;
_cod_original_sg_symbol_H-M P21/c
_cod_database_code 1508245

loop_
_symmetry_equiv_pos_as_xyz
'x, y, z'
'-x, y+1/2, -z+1/2'
'-x, -y, -z'
'x, -y-1/2, z-1/2'

loop_
_atom_site_label
_atom_site_type_symbol
_atom_site_fract_x
_atom_site_fract_y
_atom_site_fract_z
_atom_site_U_iso_or_equiv
_atom_site_adp_type
_atom_site_occupancy
_atom_site_symmetry_multiplicity
_atom_site_calc_flag
_atom_site_refinement_flags
U1 U 1.027424(13) 0.772831(8) 0.093760(5) 0.01945(4) Uani 1 1 d .
U2 U 0.898122(13) 0.928523(8) 0.189003(5) 0.02148(4) Uani 1 1 d .
O1 O 0.9395(2) 0.93175(14) 0.25683(8) 0.0205(6) Uani 1 1 d .
O2 O 0.9245(2) 0.75335(13) 0.03192(8) 0.0182(5) Uani 1 1 d .
N1 N 0.7461(3) 1.02927(17) 0.17730(10) 0.0219(7) Uani 1 1 d .
N2 N 1.2378(3) 0.72456(17) 0.08496(10) 0.0212(7) Uani 1 1 d .
Si1 Si 0.81812(11) 1.12251(6) 0.18152(4) 0.0267(2) Uani 1 1 d .
Si2 Si 0.58360(10) 1.01439(6) 0.15478(4) 0.0270(3) Uani 1 1 d .
Si3 Si 1.31973(10) 0.76855(6) 0.04482(3) 0.0208(2) Uani 1 1 d .
Si4 Si 1.30063(10) 0.64851(6) 0.11732(4) 0.0223(2) Uani 1 1 d .
C1 C 0.9671(3) 0.9131(2) 0.11167(12) 0.0230(8) Uani 1 1 d .
H1 H 0.9724 0.9513 0.0897 0.028 Uiso 1 1 calc R
C2 C 1.0839(4) 0.8971(2) 0.14175(12) 0.0234(9) Uani 1 1 d .
H2 H 1.1592 0.9321 0.1434 0.028 Uiso 1 1 calc R
C3 C 1.0833(4) 0.8275(2) 0.16890(12) 0.0251(9) Uani 1 1 d .
H3 H 1.1636 0.8117 0.1850 0.030 Uiso 1 1 calc R
C4 C 0.9617(4) 0.7823(2) 0.17147(13) 0.0264(9) Uani 1 1 d .
H4 H 0.9603 0.7384 0.1904 0.032 Uiso 1 1 calc R
C5 C 0.8415(4) 0.8034(2) 0.14534(12) 0.0236(9) Uani 1 1 d .
H5 H 0.7610 0.7737 0.1474 0.028 Uiso 1 1 calc R
C6 C 0.8432(3) 0.8690(2) 0.11624(12) 0.0218(8) Uani 1 1 d .
H6 H 0.7628 0.8838 0.0999 0.026 Uiso 1 1 calc R
C7 C 0.9626(3) 0.9121(2) 0.29874(12) 0.0205(8) Uani 1 1 d .
C8 C 0.8601(4) 0.8741(2) 0.31978(12) 0.0236(9) Uani 1 1 d .
C9 C 0.8871(4) 0.8545(2) 0.36260(13) 0.0285(9) Uani 1 1 d .
H9 H 0.8188 0.8295 0.3773 0.034 Uiso 1 1 calc R
C10 C 1.0099(4) 0.8706(2) 0.38419(13) 0.0307(10) Uani 1 1 d .
H10 H 1.0265 0.8565 0.4133 0.037 Uiso 1 1 calc R
C11 C 1.1083(4) 0.9074(2) 0.36274(13) 0.0276(9) Uani 1 1 d .
H11 H 1.1932 0.9177 0.3776 0.033 Uiso 1 1 calc R
C12 C 1.0891(3) 0.9302(2) 0.32048(12) 0.0222(8) Uani 1 1 d .
C13 C 0.7200(4) 0.8563(2) 0.29708(13) 0.0252(9) Uani 1 1 d .
C14 C 0.7313(4) 0.7972(2) 0.26048(13) 0.0305(10) Uani 1 1 d .
H14A H 0.7966 0.8173 0.2414 0.046 Uiso 1 1 calc R
H14B H 0.6430 0.7913 0.2447 0.046 Uiso 1 1 calc R
H14C H 0.7613 0.7453 0.2719 0.046 Uiso 1 1 calc R
C15 C 0.6517(4) 0.9349(2) 0.28193(13) 0.0285(9) Uani 1 1 d .
H15A H 0.7063 0.9611 0.2614 0.043 Uiso 1 1 calc R
H15B H 0.6436 0.9703 0.3063 0.043 Uiso 1 1 calc R
H15C H 0.5618 0.9235 0.2684 0.043 Uiso 1 1 calc R
C16 C 0.6254(4) 0.8176(3) 0.32707(14) 0.0356(10) Uani 1 1 d .
H16A H 0.5381 0.8066 0.3115 0.053 Uiso 1 1 calc R
H16B H 0.6124 0.8538 0.3507 0.053 Uiso 1 1 calc R
H16C H 0.6650 0.7675 0.3381 0.053 Uiso 1 1 calc R
C17 C 1.1998(3) 0.9758(2) 0.29899(13) 0.0251(9) Uani 1 1 d .
C18 C 1.2410(4) 0.9326(3) 0.25921(14) 0.0347(10) Uani 1 1 d .
H18A H 1.2726 0.8787 0.2669 0.052 Uiso 1 1 calc R
H18B H 1.3136 0.9623 0.2471 0.052 Uiso 1 1 calc R
H18C H 1.1632 0.9292 0.2382 0.052 Uiso 1 1 calc R
C19 C 1.1509(4) 1.0606(2) 0.28853(13) 0.0304(10) Uani 1 1 d .
H19A H 1.0643 1.0584 0.2715 0.046 Uiso 1 1 calc R
H19B H 1.2173 1.0882 0.2724 0.046 Uiso 1 1 calc R
H19C H 1.1398 1.0897 0.3150 0.046 Uiso 1 1 calc R
C20 C 1.3305(4) 0.9832(3) 0.32875(14) 0.0333(10) Uani 1 1 d .
H20A H 1.3112 1.0123 0.3545 0.050 Uiso 1 1 calc R
H20B H 1.3988 1.0121 0.3141 0.050 Uiso 1 1 calc R
H20C H 1.3643 0.9298 0.3365 0.050 Uiso 1 1 calc R
C21 C 0.8240(3) 0.7296(2) 0.00243(12) 0.0188(8) Uani 1 1 d .
C22 C 0.7680(3) 0.6526(2) 0.00606(12) 0.0205(8) Uani 1 1 d .
C23 C 0.6575(3) 0.6325(2) -0.02206(12) 0.0232(9) Uani 1 1 d .
H23 H 0.6164 0.5817 -0.0197 0.028 Uiso 1 1 calc R
C24 C 0.6066(4) 0.6847(2) -0.05313(12) 0.0248(9) Uani 1 1 d .
H24 H 0.5298 0.6704 -0.0713 0.030 Uiso 1 1 calc R
C25 C 0.6674(3) 0.7577(2) -0.05767(12) 0.0239(9) Uani 1 1 d .
H25 H 0.6330 0.7926 -0.0796 0.029 Uiso 1 1 calc R
C26 C 0.7790(3) 0.7818(2) -0.03075(12) 0.0196(8) Uani 1 1 d .
C27 C 0.8249(4) 0.5927(2) 0.03923(12) 0.0228(9) Uani 1 1 d .
C28 C 0.9769(4) 0.5804(2) 0.03501(13) 0.0254(9) Uani 1 1 d .
H28A H 0.9915 0.5667 0.0056 0.038 Uiso 1 1 calc R
H28B H 1.0102 0.5371 0.0538 0.038 Uiso 1 1 calc R
H28C H 1.0255 0.6297 0.0429 0.038 Uiso 1 1 calc R
C29 C 0.7987(4) 0.6203(2) 0.08424(12) 0.0244(9) Uani 1 1 d .
H29A H 0.8209 0.6771 0.0874 0.037 Uiso 1 1 calc R
H29B H 0.8551 0.5894 0.1051 0.037 Uiso 1 1 calc R
H29C H 0.7035 0.6121 0.0889 0.037 Uiso 1 1 calc R
C30 C 0.7585(4) 0.5103(2) 0.03338(13) 0.0287(9) Uani 1 1 d .
H30A H 0.6617 0.5149 0.0367 0.043 Uiso 1 1 calc R
H30B H 0.7994 0.4734 0.0548 0.043 Uiso 1 1 calc R
H30C H 0.7721 0.4900 0.0049 0.043 Uiso 1 1 calc R
C31 C 0.8481(3) 0.8615(2) -0.03864(12) 0.0206(8) Uani 1 1 d .
C32 C 0.8374(4) 0.9182(2) -0.00109(13) 0.0286(9) Uani 1 1 d .
H32A H 0.7422 0.9283 0.0029 0.043 Uiso 1 1 calc R
H32B H 0.8823 0.9686 -0.0068 0.043 Uiso 1 1 calc R
H32C H 0.8808 0.8939 0.0247 0.043 Uiso 1 1 calc R
C33 C 0.9956(3) 0.8453(2) -0.04711(13) 0.0266(9) Uani 1 1 d .
H33A H 1.0397 0.8153 -0.0233 0.040 Uiso 1 1 calc R
H33B H 1.0425 0.8962 -0.0502 0.040 Uiso 1 1 calc R
H33C H 0.9985 0.8142 -0.0733 0.040 Uiso 1 1 calc R
C34 C 0.7851(4) 0.9041(2) -0.07830(13) 0.0293(9) Uani 1 1 d .
H34A H 0.7890 0.8692 -0.1030 0.044 Uiso 1 1 calc R
H34B H 0.8352 0.9533 -0.0829 0.044 Uiso 1 1 calc R
H34C H 0.6909 0.9172 -0.0743 0.044 Uiso 1 1 calc R
C35 C 1.0054(4) 1.1083(2) 0.17786(13) 0.0316(10) Uani 1 1 d .
H35A H 1.0405 1.0714 0.2001 0.047 Uiso 1 1 calc R
H35B H 1.0513 1.1598 0.1816 0.047 Uiso 1 1 calc R
H35C H 1.0214 1.0862 0.1500 0.047 Uiso 1 1 calc R
C36 C 0.7927(5) 1.1716(3) 0.23338(15) 0.0425(11) Uani 1 1 d .
H36A H 0.6965 1.1825 0.2352 0.064 Uiso 1 1 calc R
H36B H 0.8431 1.2219 0.2355 0.064 Uiso 1 1 calc R
H36C H 0.8251 1.1363 0.2567 0.064 Uiso 1 1 calc R
C37 C 0.7597(4) 1.1933(2) 0.13814(15) 0.0397(11) Uani 1 1 d .
H37A H 0.7726 1.1690 0.1105 0.060 Uiso 1 1 calc R
H37B H 0.8120 1.2428 0.1412 0.060 Uiso 1 1 calc R
H37C H 0.6639 1.2052 0.1400 0.060 Uiso 1 1 calc R
C38 C 0.5242(4) 0.9109(2) 0.16543(14) 0.0302(10) Uani 1 1 d .
H38A H 0.5887 0.8722 0.1556 0.045 Uiso 1 1 calc R
H38B H 0.4356 0.9023 0.1503 0.045 Uiso 1 1 calc R
H38C H 0.5173 0.9041 0.1960 0.045 Uiso 1 1 calc R
C39 C 0.5767(4) 1.0280(3) 0.09546(13) 0.0365(11) Uani 1 1 d .
H39A H 0.5640 1.0847 0.0885 0.055 Uiso 1 1 calc R
H39B H 0.5012 0.9972 0.0820 0.055 Uiso 1 1 calc R
H39C H 0.6612 1.0093 0.0849 0.055 Uiso 1 1 calc R
C40 C 0.4592(4) 1.0823(3) 0.17851(15) 0.0384(11) Uani 1 1 d .
H40A H 0.4689 1.0775 0.2095 0.058 Uiso 1 1 calc R
H40B H 0.3675 1.0672 0.1680 0.058 Uiso 1 1 calc R
H40C H 0.4765 1.1376 0.1704 0.058 Uiso 1 1 calc R
C41 C 1.2521(4) 0.8726(2) 0.03866(13) 0.0282(9) Uani 1 1 d .
H41A H 1.1533 0.8712 0.0368 0.042 Uiso 1 1 calc R
H41B H 1.2824 0.8964 0.0127 0.042 Uiso 1 1 calc R
H41C H 1.2851 0.9047 0.0632 0.042 Uiso 1 1 calc R
C42 C 1.2884(4) 0.7132(2) -0.00620(13) 0.0289(9) Uani 1 1 d .
H42A H 1.3378 0.6625 -0.0044 0.043 Uiso 1 1 calc R
H42B H 1.3194 0.7453 -0.0295 0.043 Uiso 1 1 calc R
H42C H 1.1917 0.7026 -0.0115 0.043 Uiso 1 1 calc R
C43 C 1.5053(4) 0.7791(2) 0.05658(14) 0.0309(10) Uani 1 1 d .
H43A H 1.5236 0.8089 0.0831 0.046 Uiso 1 1 calc R
H43B H 1.5434 0.8079 0.0333 0.046 Uiso 1 1 calc R
H43C H 1.5465 0.7261 0.0595 0.046 Uiso 1 1 calc R
C44 C 1.1582(4) 0.6046(2) 0.14502(13) 0.0287(9) Uani 1 1 d .
H44A H 1.1118 0.6471 0.1594 0.043 Uiso 1 1 calc R
H44B H 1.1937 0.5653 0.1660 0.043 Uiso 1 1 calc R
H44C H 1.0945 0.5786 0.1242 0.043 Uiso 1 1 calc R
C45 C 1.4317(4) 0.6842(2) 0.15886(13) 0.0313(10) Uani 1 1 d .
H45A H 1.5126 0.7005 0.1453 0.047 Uiso 1 1 calc R
H45B H 1.4547 0.6409 0.1790 0.047 Uiso 1 1 calc R
H45C H 1.3965 0.7297 0.1740 0.047 Uiso 1 1 calc R
C46 C 1.3744(4) 0.5651(2) 0.08743(13) 0.0296(10) Uani 1 1 d .
H46A H 1.3033 0.5397 0.0689 0.044 Uiso 1 1 calc R
H46B H 1.4147 0.5257 0.1075 0.044 Uiso 1 1 calc R
H46C H 1.4440 0.5863 0.0702 0.044 Uiso 1 1 calc R

loop_
_atom_site_aniso_label
_atom_site_aniso_U_11
_atom_site_aniso_U_22
_atom_site_aniso_U_33
_atom_site_aniso_U_23
_atom_site_aniso_U_13
_atom_site_aniso_U_12
U1 0.01931(7) 0.02341(8) 0.01561(8) -0.00467(6) 0.00117(5) 0.00488(6)
U2 0.02539(8) 0.02276(8) 0.01636(8) -0.00445(6) 0.00203(6) 0.00650(6)
O1 0.0174(12) 0.0275(14) 0.0168(15) -0.0032(11) 0.0032(10) -0.0027(10)
O2 0.0227(13) 0.0162(12) 0.0152(14) -0.0003(10) -0.0014(11) 0.0021(10)
N1 0.0242(16) 0.0219(16) 0.0204(19) -0.0012(14) 0.0057(13) 0.0041(13)
N2 0.0228(16) 0.0205(16) 0.0206(19) -0.0017(14) 0.0037(13) -0.0002(13)
Si1 0.0330(6) 0.0215(6) 0.0263(7) -0.0015(5) 0.0071(5) 0.0013(5)
Si2 0.0237(6) 0.0290(6) 0.0282(7) -0.0004(5) 0.0012(5) 0.0054(5)
Si3 0.0200(5) 0.0204(5) 0.0222(6) -0.0019(5) 0.0035(4) 0.0016(4)
Si4 0.0229(5) 0.0220(5) 0.0218(6) -0.0018(5) 0.0000(4) 0.0044(4)
C1 0.024(2) 0.025(2) 0.020(2) 0.0013(17) 0.0051(16) 0.0001(16)
C2 0.0219(19) 0.025(2) 0.023(2) -0.0084(17) 0.0016(16) -0.0006(16)
C3 0.023(2) 0.030(2) 0.022(2) -0.0072(18) -0.0035(16) 0.0089(17)
C4 0.036(2) 0.024(2) 0.020(2) -0.0002(17) 0.0071(18) 0.0107(17)
C5 0.026(2) 0.025(2) 0.021(2) -0.0064(17) 0.0072(17) -0.0006(16)
C6 0.0193(19) 0.026(2) 0.020(2) -0.0037(17) 0.0013(16) 0.0033(16)
C7 0.024(2) 0.020(2) 0.018(2) -0.0051(16) 0.0045(16) 0.0026(15)
C8 0.026(2) 0.025(2) 0.020(2) -0.0048(17) 0.0029(16) -0.0015(16)
C9 0.038(2) 0.024(2) 0.025(2) 0.0000(18) 0.0081(19) -0.0036(17)
C10 0.038(2) 0.034(2) 0.019(2) -0.0001(19) -0.0066(19) 0.0014(19)
C11 0.029(2) 0.028(2) 0.024(2) -0.0067(18) -0.0046(18) 0.0026(17)
C12 0.0206(19) 0.024(2) 0.022(2) -0.0081(17) 0.0029(16) 0.0033(16)
C13 0.023(2) 0.031(2) 0.021(2) 0.0005(17) 0.0043(16) -0.0040(16)
C14 0.031(2) 0.034(2) 0.026(3) -0.0058(19) 0.0026(18) -0.0088(18)
C15 0.021(2) 0.037(2) 0.028(2) -0.0027(19) 0.0037(17) -0.0020(17)
C16 0.031(2) 0.046(3) 0.031(3) 0.002(2) 0.0080(19) -0.011(2)
C17 0.0191(19) 0.034(2) 0.023(2) -0.0120(18) 0.0047(16) -0.0053(16)
C18 0.022(2) 0.050(3) 0.033(3) -0.017(2) 0.0072(18) -0.0054(19)
C19 0.029(2) 0.035(2) 0.027(3) -0.0033(19) 0.0044(18) -0.0078(18)
C20 0.021(2) 0.042(3) 0.036(3) -0.016(2) 0.0013(18) -0.0043(18)
C21 0.0151(18) 0.025(2) 0.017(2) -0.0052(16) 0.0045(15) 0.0028(15)
C22 0.024(2) 0.023(2) 0.015(2) -0.0051(16) 0.0063(16) 0.0004(16)
C23 0.0219(19) 0.025(2) 0.024(2) -0.0065(17) 0.0074(16) -0.0026(16)
C24 0.0213(19) 0.033(2) 0.020(2) -0.0090(18) 0.0019(16) 0.0014(17)
C25 0.024(2) 0.032(2) 0.016(2) 0.0002(17) 0.0031(16) 0.0046(17)
C26 0.0198(19) 0.023(2) 0.017(2) -0.0008(16) 0.0059(15) 0.0046(15)
C27 0.026(2) 0.020(2) 0.022(2) -0.0019(16) -0.0002(16) -0.0007(15)
C28 0.031(2) 0.0170(19) 0.028(2) -0.0037(17) 0.0025(17) 0.0033(16)
C29 0.028(2) 0.023(2) 0.022(2) 0.0011(17) 0.0003(17) -0.0021(16)
C30 0.036(2) 0.022(2) 0.028(3) 0.0006(18) 0.0007(18) -0.0049(17)
C31 0.0214(19) 0.025(2) 0.016(2) 0.0057(16) 0.0014(15) 0.0019(15)
C32 0.035(2) 0.021(2) 0.029(3) 0.0057(18) -0.0002(18) 0.0022(17)
C33 0.025(2) 0.030(2) 0.025(2) 0.0076(18) 0.0031(17) -0.0020(17)
C34 0.032(2) 0.031(2) 0.025(2) 0.0082(18) 0.0023(18) 0.0012(18)
C35 0.036(2) 0.033(2) 0.026(3) -0.0023(19) 0.0046(19) -0.0088(18)
C36 0.056(3) 0.033(2) 0.040(3) -0.009(2) 0.012(2) 0.000(2)
C37 0.046(3) 0.029(2) 0.045(3) 0.010(2) 0.011(2) 0.004(2)
C38 0.024(2) 0.034(2) 0.033(3) -0.0029(19) 0.0041(18) 0.0024(17)
C39 0.033(2) 0.046(3) 0.030(3) 0.000(2) -0.0012(19) 0.009(2)
C40 0.032(2) 0.038(3) 0.045(3) -0.001(2) 0.009(2) 0.0090(19)
C41 0.030(2) 0.028(2) 0.027(2) 0.0000(18) 0.0048(18) -0.0001(17)
C42 0.031(2) 0.028(2) 0.029(3) -0.0021(18) 0.0060(18) 0.0011(17)
C43 0.026(2) 0.033(2) 0.034(3) -0.002(2) 0.0040(18) -0.0025(17)
C44 0.034(2) 0.023(2) 0.029(3) 0.0029(18) 0.0030(18) 0.0062(17)
C45 0.032(2) 0.031(2) 0.029(3) 0.0008(19) -0.0074(18) 0.0030(18)
C46 0.029(2) 0.028(2) 0.031(3) -0.0049(19) -0.0024(18) 0.0079(17)

loop_
_atom_type_symbol
_atom_type_description
_atom_type_scat_dispersion_real
_atom_type_scat_dispersion_imag
_atom_type_scat_source
C C 0.0033 0.0016 'International Tables Vol C Tables 4.2.6.8 and 6.1.1.4'
H H 0.0000 0.0000 'International Tables Vol C Tables 4.2.6.8 and 6.1.1.4'
N N 0.0061 0.0033 'International Tables Vol C Tables 4.2.6.8 and 6.1.1.4'
O O 0.0106 0.0060 'International Tables Vol C Tables 4.2.6.8 and 6.1.1.4'
Si Si 0.0817 0.0704 'International Tables Vol C Tables 4.2.6.8 and 6.1.1.4'
U U -9.6767 9.6646 'International Tables Vol C Tables 4.2.6.8 and 6.1.1.4'

loop_
_geom_angle_atom_site_label_1
_geom_angle_atom_site_label_2
_geom_angle_atom_site_label_3
_geom_angle
O2 U1 N2 102.15(10)
O2 U1 C1 103.99(10)
N2 U1 C1 126.83(11)
O2 U1 C3 160.91(10)
N2 U1 C3 96.04(11)
C1 U1 C3 59.56(12)
O2 U1 C6 92.69(10)
N2 U1 C6 158.89(11)
C1 U1 C6 33.19(11)
C3 U1 C6 68.25(11)
O2 U1 C4 136.78(10)
N2 U1 C4 116.06(11)
C1 U1 C4 69.24(12)
C3 U1 C4 32.31(12)
C6 U1 C4 57.60(12)
O2 U1 C5 106.60(10)
N2 U1 C5 147.97(11)
C1 U1 C5 58.67(12)
C3 U1 C5 57.65(11)
C6 U1 C5 32.06(11)
C4 U1 C5 32.17(11)
O2 U1 C2 135.34(10)
N2 U1 C2 101.32(11)
C1 U1 C2 33.24(11)
C3 U1 C2 32.49(12)
C6 U1 C2 57.81(11)
C4 U1 C2 57.35(12)
C5 U1 C2 67.14(11)
O2 U1 Si3 86.97(6)
N2 U1 Si3 27.29(8)
C1 U1 Si3 110.58(8)
C3 U1 Si3 107.30(8)
C6 U1 Si3 142.12(8)
C4 U1 Si3 136.04(8)
C5 U1 Si3 164.04(8)
C2 U1 Si3 97.36(8)
O2 U1 Si4 114.36(6)
N2 U1 Si4 25.79(8)
C1 U1 Si4 135.70(8)
C3 U1 Si4 84.63(8)
C6 U1 Si4 151.61(9)
C4 U1 Si4 94.93(8)
C5 U1 Si4 124.57(8)
C2 U1 Si4 103.07(8)
Si3 U1 Si4 53.08(3)
O1 U2 N1 102.45(10)
O1 U2 C2 120.23(10)
N1 U2 C2 124.56(12)
O1 U2 C6 158.04(10)
N1 U2 C6 92.96(11)
C2 U2 C6 59.67(11)
O1 U2 C5 125.22(11)
N1 U2 C5 114.00(11)
C2 U2 C5 69.44(12)
C6 U2 C5 32.84(12)
O1 U2 C4 101.84(11)
N1 U2 C4 146.44(11)
C2 U2 C4 58.35(12)
C6 U2 C4 58.21(12)
C5 U2 C4 32.51(12)
O1 U2 C1 153.38(10)
N1 U2 C1 98.19(11)
C2 U2 C1 33.22(11)
C6 U2 C1 32.92(11)
C5 U2 C1 58.23(12)
C4 U2 C1 67.65(12)
O1 U2 C3 100.07(10)
N1 U2 C3 155.72(12)
C2 U2 C3 32.67(12)
C6 U2 C3 68.28(11)
C5 U2 C3 57.74(11)
C4 U2 C3 31.93(12)
C1 U2 C3 57.66(12)
O1 U2 Si1 94.10(7)
N1 U2 Si1 28.14(7)
C2 U2 Si1 110.00(9)
C6 U2 Si1 106.60(8)
C5 U2 Si1 135.98(9)
C4 U2 Si1 163.60(9)
C1 U2 Si1 96.27(8)
C3 U2 Si1 141.12(9)
C7 O1 U2 164.6(2)
C21 O2 U1 158.1(2)
Si1 N1 Si2 122.15(17)
Si1 N1 U2 113.20(14)
Si2 N1 U2 123.11(15)
Si4 N2 Si3 125.60(17)
Si4 N2 U1 118.98(16)
Si3 N2 U1 115.42(15)
N1 Si1 C36 112.58(18)
N1 Si1 C37 114.61(18)
C36 Si1 C37 107.9(2)
N1 Si1 C35 106.67(16)
C36 Si1 C35 108.2(2)
C37 Si1 C35 106.62(19)
N1 Si1 U2 38.65(10)
C36 Si1 U2 114.43(15)
C37 Si1 U2 136.52(15)
C35 Si1 U2 69.65(12)
N1 Si2 C38 110.93(16)
N1 Si2 C40 111.81(18)
C38 Si2 C40 105.21(19)
N1 Si2 C39 110.54(17)
C38 Si2 C39 107.7(2)
C40 Si2 C39 110.5(2)
N2 Si3 C43 114.36(17)
N2 Si3 C42 111.46(17)
C43 Si3 C42 108.37(18)
N2 Si3 C41 106.69(16)
C43 Si3 C41 105.93(17)
C42 Si3 C41 109.84(18)
N2 Si3 U1 37.30(10)
C43 Si3 U1 141.00(14)
C42 Si3 U1 108.23(13)
C41 Si3 U1 73.41(12)
N2 Si4 C46 113.12(17)
N2 Si4 C45 112.35(16)
C46 Si4 C45 108.22(18)
N2 Si4 C44 108.37(16)
C46 Si4 C44 106.52(18)
C45 Si4 C44 107.99(19)
N2 Si4 U1 35.23(10)
C46 Si4 U1 132.45(13)
C45 Si4 U1 116.78(13)
C44 Si4 U1 74.11(12)
C6 C1 C2 118.5(3)
C6 C1 U1 76.5(2)
C2 C1 U1 77.5(2)
C6 C1 U2 70.6(2)
C2 C1 U2 70.4(2)
U1 C1 U2 113.04(14)
C6 C1 H1 120.7
C2 C1 H1 120.7
U1 C1 H1 116.2
U2 C1 H1 130.8
C3 C2 C1 119.4(3)
C3 C2 U2 77.3(2)
C1 C2 U2 76.4(2)
C3 C2 U1 72.0(2)
C1 C2 U1 69.3(2)
U2 C2 U1 112.10(13)
C3 C2 H2 120.3
C1 C2 H2 120.3
U2 C2 H2 116.7
U1 C2 H2 131.1
C4 C3 C2 120.0(3)
C4 C3 U1 75.0(2)
C2 C3 U1 75.5(2)
C4 C3 U2 73.4(2)
C2 C3 U2 70.0(2)
U1 C3 U2 110.49(13)
C4 C3 H3 120.0
C2 C3 H3 120.0
U1 C3 H3 120.6
U2 C3 H3 128.9
C3 C4 C5 120.2(4)
C3 C4 U1 72.7(2)
C5 C4 U1 74.5(2)
C3 C4 U2 74.7(2)
C5 C4 U2 71.7(2)
U1 C4 U2 110.06(14)
C3 C4 H4 119.9
C5 C4 H4 119.9
U1 C4 H4 124.5
U2 C4 H4 125.4
C6 C5 C4 120.2(3)
C6 C5 U2 72.7(2)
C4 C5 U2 75.8(2)
C6 C5 U1 72.9(2)
C4 C5 U1 73.3(2)
U2 C5 U1 111.23(14)
C6 C5 H5 119.9
C4 C5 H5 119.9
U2 C5 H5 123.1
U1 C5 H5 125.7
C5 C6 C1 120.4(3)
C5 C6 U2 74.5(2)
C1 C6 U2 76.4(2)
C5 C6 U1 75.0(2)
C1 C6 U1 70.34(19)
U2 C6 U1 112.90(13)
C5 C6 H6 119.8
C1 C6 H6 119.8
U2 C6 H6 120.3
U1 C6 H6 126.7
O1 C7 C8 119.4(3)
O1 C7 C12 119.6(3)
C8 C7 C12 121.0(3)
C9 C8 C7 118.1(3)
C9 C8 C13 120.1(3)
C7 C8 C13 121.8(3)
C10 C9 C8 121.9(4)
C10 C9 H9 119.0
C8 C9 H9 119.0
C9 C10 C11 118.7(4)
C9 C10 H10 120.7
C11 C10 H10 120.7
C10 C11 C12 123.1(4)
C10 C11 H11 118.4
C12 C11 H11 118.4
C11 C12 C7 117.2(3)
C11 C12 C17 120.7(3)
C7 C12 C17 122.0(3)
C16 C13 C14 106.1(3)
C16 C13 C15 106.1(3)
C14 C13 C15 112.0(3)
C16 C13 C8 111.8(3)
C14 C13 C8 110.9(3)
C15 C13 C8 109.8(3)
C13 C14 H14A 109.5
C13 C14 H14B 109.5
H14A C14 H14B 109.5
C13 C14 H14C 109.5
H14A C14 H14C 109.5
H14B C14 H14C 109.5
C13 C15 H15A 109.5
C13 C15 H15B 109.5
H15A C15 H15B 109.5
C13 C15 H15C 109.5
H15A C15 H15C 109.5
H15B C15 H15C 109.5
C13 C16 H16A 109.5
C13 C16 H16B 109.5
H16A C16 H16B 109.5
C13 C16 H16C 109.5
H16A C16 H16C 109.5
H16B C16 H16C 109.5
C19 C17 C18 111.3(3)
C19 C17 C12 109.2(3)
C18 C17 C12 112.0(3)
C19 C17 C20 107.1(3)
C18 C17 C20 105.6(3)
C12 C17 C20 111.6(3)
C17 C18 H18A 109.5
C17 C18 H18B 109.5
H18A C18 H18B 109.5
C17 C18 H18C 109.5
H18A C18 H18C 109.5
H18B C18 H18C 109.5
C17 C19 H19A 109.5
C17 C19 H19B 109.5
H19A C19 H19B 109.5
C17 C19 H19C 109.5
H19A C19 H19C 109.5
H19B C19 H19C 109.5
C17 C20 H20A 109.5
C17 C20 H20B 109.5
H20A C20 H20B 109.5
C17 C20 H20C 109.5
H20A C20 H20C 109.5
H20B C20 H20C 109.5
O2 C21 C26 119.8(3)
O2 C21 C22 118.7(3)
C26 C21 C22 121.5(3)
C23 C22 C21 117.6(3)
C23 C22 C27 120.5(3)
C21 C22 C27 121.9(3)
C24 C23 C22 121.6(3)
C24 C23 H23 119.2
C22 C23 H23 119.2
C25 C24 C23 119.8(3)
C25 C24 H24 120.1
C23 C24 H24 120.1
C24 C25 C26 121.7(4)
C24 C25 H25 119.1
C26 C25 H25 119.1
C25 C26 C21 117.4(3)
C25 C26 C31 119.8(3)
C21 C26 C31 122.8(3)
C22 C27 C30 112.1(3)
C22 C27 C29 110.9(3)
C30 C27 C29 106.2(3)
C22 C27 C28 110.0(3)
C30 C27 C28 106.6(3)
C29 C27 C28 111.0(3)
C27 C28 H28A 109.5
C27 C28 H28B 109.5
H28A C28 H28B 109.5
C27 C28 H28C 109.5
H28A C28 H28C 109.5
H28B C28 H28C 109.5
C27 C29 H29A 109.5
C27 C29 H29B 109.5
H29A C29 H29B 109.5
C27 C29 H29C 109.5
H29A C29 H29C 109.5
H29B C29 H29C 109.5
C27 C30 H30A 109.5
C27 C30 H30B 109.5
H30A C30 H30B 109.5
C27 C30 H30C 109.5
H30A C30 H30C 109.5
H30B C30 H30C 109.5
C32 C31 C26 110.8(3)
C32 C31 C34 107.1(3)
C26 C31 C34 112.3(3)
C32 C31 C33 111.7(3)
C26 C31 C33 108.8(3)
C34 C31 C33 105.9(3)
C31 C32 H32A 109.5
C31 C32 H32B 109.5
H32A C32 H32B 109.5
C31 C32 H32C 109.5
H32A C32 H32C 109.5
H32B C32 H32C 109.5
C31 C33 H33A 109.5
C31 C33 H33B 109.5
H33A C33 H33B 109.5
C31 C33 H33C 109.5
H33A C33 H33C 109.5
H33B C33 H33C 109.5
C31 C34 H34A 109.5
C31 C34 H34B 109.5
H34A C34 H34B 109.5
C31 C34 H34C 109.5
H34A C34 H34C 109.5
H34B C34 H34C 109.5
Si1 C35 H35A 109.5
Si1 C35 H35B 109.5
H35A C35 H35B 109.5
Si1 C35 H35C 109.5
H35A C35 H35C 109.5
H35B C35 H35C 109.5
Si1 C36 H36A 109.5
Si1 C36 H36B 109.5
H36A C36 H36B 109.5
Si1 C36 H36C 109.5
H36A C36 H36C 109.5
H36B C36 H36C 109.5
Si1 C37 H37A 109.5
Si1 C37 H37B 109.5
H37A C37 H37B 109.5
Si1 C37 H37C 109.5
H37A C37 H37C 109.5
H37B C37 H37C 109.5
Si2 C38 H38A 109.5
Si2 C38 H38B 109.5
H38A C38 H38B 109.5
Si2 C38 H38C 109.5
H38A C38 H38C 109.5
H38B C38 H38C 109.5
Si2 C39 H39A 109.5
Si2 C39 H39B 109.5
H39A C39 H39B 109.5
Si2 C39 H39C 109.5
H39A C39 H39C 109.5
H39B C39 H39C 109.5
Si2 C40 H40A 109.5
Si2 C40 H40B 109.5
H40A C40 H40B 109.5
Si2 C40 H40C 109.5
H40A C40 H40C 109.5
H40B C40 H40C 109.5
Si3 C41 H41A 109.5
Si3 C41 H41B 109.5
H41A C41 H41B 109.5
Si3 C41 H41C 109.5
H41A C41 H41C 109.5
H41B C41 H41C 109.5
Si3 C42 H42A 109.5
Si3 C42 H42B 109.5
H42A C42 H42B 109.5
Si3 C42 H42C 109.5
H42A C42 H42C 109.5
H42B C42 H42C 109.5
Si3 C43 H43A 109.5
Si3 C43 H43B 109.5
H43A C43 H43B 109.5
Si3 C43 H43C 109.5
H43A C43 H43C 109.5
H43B C43 H43C 109.5
Si4 C44 H44A 109.5
Si4 C44 H44B 109.5
H44A C44 H44B 109.5
Si4 C44 H44C 109.5
H44A C44 H44C 109.5
H44B C44 H44C 109.5
Si4 C45 H45A 109.5
Si4 C45 H45B 109.5
H45A C45 H45B 109.5
Si4 C45 H45C 109.5
H45A C45 H45C 109.5
H45B C45 H45C 109.5
Si4 C46 H46A 109.5
Si4 C46 H46B 109.5
H46A C46 H46B 109.5
Si4 C46 H46C 109.5
H46A C46 H46C 109.5
H46B C46 H46C 109.5

loop_
_geom_bond_atom_site_label_1
_geom_bond_atom_site_label_2
_geom_bond_distance
U1 O2 2.157(2)
U1 N2 2.281(3)
U1 C1 2.502(4)
U1 C3 2.564(4)
U1 C6 2.583(3)
U1 C4 2.594(4)
U1 C5 2.610(4)
U1 C2 2.611(4)
U1 Si3 3.3999(10)
U1 Si4 3.4590(10)
U2 O1 2.150(2)
U2 N1 2.277(3)
U2 C2 2.521(4)
U2 C6 2.525(4)
U2 C5 2.548(4)
U2 C4 2.601(4)
U2 C1 2.602(4)
U2 C3 2.617(4)
U2 Si1 3.3511(11)
O1 C7 1.366(4)
O2 C21 1.371(4)
N1 Si1 1.720(3)
N1 Si2 1.733(3)
N2 Si4 1.721(3)
N2 Si3 1.726(3)
Si1 C36 1.868(4)
Si1 C37 1.871(4)
Si1 C35 1.891(4)
Si2 C38 1.871(4)
Si2 C40 1.880(4)
Si2 C39 1.883(4)
Si3 C43 1.862(4)
Si3 C42 1.864(4)
Si3 C41 1.874(4)
Si4 C46 1.869(4)
Si4 C45 1.873(4)
Si4 C44 1.873(4)
C1 C6 1.454(5)
C1 C2 1.466(5)
C1 H1 0.9500
C2 C3 1.448(5)
C2 H2 0.9500
C3 C4 1.435(5)
C3 H3 0.9500
C4 C5 1.442(5)
C4 H4 0.9500
C5 C6 1.434(5)
C5 H5 0.9500
C6 H6 0.9500
C7 C8 1.412(5)
C7 C12 1.417(5)
C8 C9 1.397(5)
C8 C13 1.546(5)
C9 C10 1.378(5)
C9 H9 0.9500
C10 C11 1.379(6)
C10 H10 0.9500
C11 C12 1.387(5)
C11 H11 0.9500
C12 C17 1.541(5)
C13 C16 1.531(5)
C13 C14 1.533(5)
C13 C15 1.541(5)
C14 H14A 0.9800
C14 H14B 0.9800
C14 H14C 0.9800
C15 H15A 0.9800
C15 H15B 0.9800
C15 H15C 0.9800
C16 H16A 0.9800
C16 H16B 0.9800
C16 H16C 0.9800
C17 C19 1.531(5)
C17 C18 1.533(5)
C17 C20 1.549(5)
C18 H18A 0.9800
C18 H18B 0.9800
C18 H18C 0.9800
C19 H19A 0.9800
C19 H19B 0.9800
C19 H19C 0.9800
C20 H20A 0.9800
C20 H20B 0.9800
C20 H20C 0.9800
C21 C26 1.411(5)
C21 C22 1.414(5)
C22 C23 1.399(5)
C22 C27 1.527(5)
C23 C24 1.381(5)
C23 H23 0.9500
C24 C25 1.377(5)
C24 H24 0.9500
C25 C26 1.403(5)
C25 H25 0.9500
C26 C31 1.531(5)
C27 C30 1.535(5)
C27 C29 1.537(5)
C27 C28 1.542(5)
C28 H28A 0.9800
C28 H28B 0.9800
C28 H28C 0.9800
C29 H29A 0.9800
C29 H29B 0.9800
C29 H29C 0.9800
C30 H30A 0.9800
C30 H30B 0.9800
C30 H30C 0.9800
C31 C32 1.530(5)
C31 C34 1.533(5)
C31 C33 1.536(5)
C32 H32A 0.9800
C32 H32B 0.9800
C32 H32C 0.9800
C33 H33A 0.9800
C33 H33B 0.9800
C33 H33C 0.9800
C34 H34A 0.9800
C34 H34B 0.9800
C34 H34C 0.9800
C35 H35A 0.9800
C35 H35B 0.9800
C35 H35C 0.9800
C36 H36A 0.9800
C36 H36B 0.9800
C36 H36C 0.9800
C37 H37A 0.9800
C37 H37B 0.9800
C37 H37C 0.9800
C38 H38A 0.9800
C38 H38B 0.9800
C38 H38C 0.9800
C39 H39A 0.9800
C39 H39B 0.9800
C39 H39C 0.9800
C40 H40A 0.9800
C40 H40B 0.9800
C40 H40C 0.9800
C41 H41A 0.9800
C41 H41B 0.9800
C41 H41C 0.9800
C42 H42A 0.9800
C42 H42B 0.9800
C42 H42C 0.9800
C43 H43A 0.9800
C43 H43B 0.9800
C43 H43C 0.9800
C44 H44A 0.9800
C44 H44B 0.9800
C44 H44C 0.9800
C45 H45A 0.9800
C45 H45B 0.9800
C45 H45C 0.9800
C46 H46A 0.9800
C46 H46B 0.9800
C46 H46C 0.9800

loop_
_geom_torsion_atom_site_label_1
_geom_torsion_atom_site_label_2
_geom_torsion_atom_site_label_3
_geom_torsion_atom_site_label_4
_geom_torsion
N1 U2 O1 C7 136.2(8)
C2 U2 O1 C7 -80.6(8)
C6 U2 O1 C7 2.7(9)
C5 U2 O1 C7 4.5(8)
C4 U2 O1 C7 -20.5(8)
C1 U2 O1 C7 -83.8(8)
C3 U2 O1 C7 -53.0(8)
Si1 U2 O1 C7 163.4(8)
N2 U1 O2 C21 132.5(5)
C1 U1 O2 C21 -94.3(6)
C3 U1 O2 C21 -65.5(7)
C6 U1 O2 C21 -62.7(6)
C4 U1 O2 C21 -19.8(6)
C5 U1 O2 C21 -33.3(6)
C2 U1 O2 C21 -107.3(6)
Si3 U1 O2 C21 155.3(5)
Si4 U1 O2 C21 108.5(5)
O1 U2 N1 Si1 75.10(17)
C2 U2 N1 Si1 -66.0(2)
C6 U2 N1 Si1 -120.65(17)
C5 U2 N1 Si1 -146.77(16)
C4 U2 N1 Si1 -149.43(18)
C1 U2 N1 Si1 -87.98(17)
C3 U2 N1 Si1 -82.5(3)
O1 U2 N1 Si2 -118.81(18)
C2 U2 N1 Si2 100.1(2)
C6 U2 N1 Si2 45.4(2)
C5 U2 N1 Si2 19.3(2)
C4 U2 N1 Si2 16.7(3)
C1 U2 N1 Si2 78.1(2)
C3 U2 N1 Si2 83.6(3)
Si1 U2 N1 Si2 166.1(3)
O2 U1 N2 Si4 -121.61(16)
C1 U1 N2 Si4 120.35(17)
C3 U1 N2 Si4 64.21(18)
C6 U1 N2 Si4 104.7(3)
C4 U1 N2 Si4 37.6(2)
C5 U1 N2 Si4 31.9(3)
C2 U1 N2 Si4 96.65(18)
Si3 U1 N2 Si4 -179.2(3)
O2 U1 N2 Si3 57.64(17)
C1 U1 N2 Si3 -60.4(2)
C3 U1 N2 Si3 -116.55(17)
C6 U1 N2 Si3 -76.1(4)
C4 U1 N2 Si3 -143.13(16)
C5 U1 N2 Si3 -148.82(18)
C2 U1 N2 Si3 -84.10(17)
Si4 U1 N2 Si3 179.2(3)
Si2 N1 Si1 C36 92.4(3)
U2 N1 Si1 C36 -101.4(2)
Si2 N1 Si1 C37 -31.4(3)
U2 N1 Si1 C37 134.85(19)
Si2 N1 Si1 C35 -149.1(2)
U2 N1 Si1 C35 17.1(2)
Si2 N1 Si1 U2 -166.2(3)
O1 U2 Si1 N1 -108.90(18)
C2 U2 Si1 N1 126.81(19)
C6 U2 Si1 N1 63.70(19)
C5 U2 Si1 N1 46.1(2)
C4 U2 Si1 N1 84.6(3)
C1 U2 Si1 N1 95.65(19)
C3 U2 Si1 N1 139.5(2)
O1 U2 Si1 C36 -12.74(17)
N1 U2 Si1 C36 96.2(2)
C2 U2 Si1 C36 -137.02(18)
C6 U2 Si1 C36 159.86(18)
C5 U2 Si1 C36 142.2(2)
C4 U2 Si1 C36 -179.2(3)
C1 U2 Si1 C36 -168.19(18)
C3 U2 Si1 C36 -124.3(2)
O1 U2 Si1 C37 -178.4(2)
N1 U2 Si1 C37 -69.5(3)
C2 U2 Si1 C37 57.3(2)
C6 U2 Si1 C37 -5.8(2)
C5 U2 Si1 C37 -23.4(2)
C4 U2 Si1 C37 15.1(4)
C1 U2 Si1 C37 26.1(2)
C3 U2 Si1 C37 70.0(2)
O1 U2 Si1 C35 88.59(15)
N1 U2 Si1 C35 -162.5(2)
C2 U2 Si1 C35 -35.70(17)
C6 U2 Si1 C35 -98.81(16)
C5 U2 Si1 C35 -116.43(18)
C4 U2 Si1 C35 -77.9(3)
C1 U2 Si1 C35 -66.86(16)
C3 U2 Si1 C35 -23.0(2)
Si1 N1 Si2 C38 -168.0(2)
U2 N1 Si2 C38 27.1(3)
Si1 N1 Si2 C40 -50.9(3)
U2 N1 Si2 C40 144.2(2)
Si1 N1 Si2 C39 72.6(3)
U2 N1 Si2 C39 -92.3(2)
Si4 N2 Si3 C43 -36.4(3)
U1 N2 Si3 C43 144.44(17)
Si4 N2 Si3 C42 87.0(2)
U1 N2 Si3 C42 -92.22(19)
Si4 N2 Si3 C41 -153.1(2)
U1 N2 Si3 C41 27.7(2)
Si4 N2 Si3 U1 179.2(3)
O2 U1 Si3 N2 -124.22(17)
C1 U1 Si3 N2 131.97(19)
C3 U1 Si3 N2 68.71(19)
C6 U1 Si3 N2 145.3(2)
C4 U1 Si3 N2 51.0(2)
C5 U1 Si3 N2 87.0(3)
C2 U1 Si3 N2 100.43(18)
Si4 U1 Si3 N2 -0.41(16)
O2 U1 Si3 C43 178.4(2)
N2 U1 Si3 C43 -57.3(3)
C1 U1 Si3 C43 74.6(2)
C3 U1 Si3 C43 11.4(2)
C6 U1 Si3 C43 88.0(2)
C4 U1 Si3 C43 -6.4(2)
C5 U1 Si3 C43 29.6(4)
C2 U1 Si3 C43 43.1(2)
Si4 U1 Si3 C43 -57.8(2)
O2 U1 Si3 C42 -22.49(15)
N2 U1 Si3 C42 101.7(2)
C1 U1 Si3 C42 -126.30(16)
C3 U1 Si3 C42 170.43(16)
C6 U1 Si3 C42 -112.98(19)
C4 U1 Si3 C42 152.68(18)
C5 U1 Si3 C42 -171.3(3)
C2 U1 Si3 C42 -157.84(16)
Si4 U1 Si3 C42 101.31(14)
O2 U1 Si3 C41 83.45(14)
N2 U1 Si3 C41 -152.3(2)
C1 U1 Si3 C41 -20.36(16)
C3 U1 Si3 C41 -83.63(16)
C6 U1 Si3 C41 -7.04(19)
C4 U1 Si3 C41 -101.38(18)
C5 U1 Si3 C41 -65.4(3)
C2 U1 Si3 C41 -51.90(16)
Si4 U1 Si3 C41 -152.75(14)
Si3 N2 Si4 C46 -47.3(3)
U1 N2 Si4 C46 131.90(18)
Si3 N2 Si4 C45 75.6(3)
U1 N2 Si4 C45 -105.2(2)
Si3 N2 Si4 C44 -165.1(2)
U1 N2 Si4 C44 14.0(2)
Si3 N2 Si4 U1 -179.2(3)
O2 U1 Si4 N2 66.05(18)
C1 U1 Si4 N2 -81.5(2)
C3 U1 Si4 N2 -115.93(19)
C6 U1 Si4 N2 -132.9(2)
C4 U1 Si4 N2 -146.60(19)
C5 U1 Si4 N2 -160.08(19)
C2 U1 Si4 N2 -89.00(19)
Si3 U1 Si4 N2 0.43(17)
O2 U1 Si4 C46 -2.0(2)
N2 U1 Si4 C46 -68.1(2)
C1 U1 Si4 C46 -149.6(2)
C3 U1 Si4 C46 176.0(2)
C6 U1 Si4 C46 159.0(2)
C4 U1 Si4 C46 145.3(2)
C5 U1 Si4 C46 131.8(2)
C2 U1 Si4 C46 -157.1(2)
Si3 U1 Si4 C46 -67.66(19)
O2 U1 Si4 C45 157.41(17)
N2 U1 Si4 C45 91.4(2)
C1 U1 Si4 C45 9.9(2)
C3 U1 Si4 C45 -24.57(18)
C6 U1 Si4 C45 -41.5(2)
C4 U1 Si4 C45 -55.24(18)
C5 U1 Si4 C45 -68.72(19)
C2 U1 Si4 C45 2.36(18)
Si3 U1 Si4 C45 91.79(16)
O2 U1 Si4 C44 -100.11(15)
N2 U1 Si4 C44 -166.2(2)
C1 U1 Si4 C44 112.34(18)
C3 U1 Si4 C44 77.91(16)
C6 U1 Si4 C44 61.0(2)
C4 U1 Si4 C44 47.24(16)
C5 U1 Si4 C44 33.76(17)
C2 U1 Si4 C44 104.84(16)
Si3 U1 Si4 C44 -165.73(14)
O2 U1 C1 C6 73.0(2)
N2 U1 C1 C6 -169.8(2)
C3 U1 C1 C6 -96.5(2)
C4 U1 C1 C6 -62.1(2)
C5 U1 C1 C6 -28.1(2)
C2 U1 C1 C6 -123.8(3)
Si3 U1 C1 C6 165.02(19)
Si4 U1 C1 C6 -137.25(18)
O2 U1 C1 C2 -163.2(2)
N2 U1 C1 C2 -45.9(3)
C3 U1 C1 C2 27.3(2)
C6 U1 C1 C2 123.8(3)
C4 U1 C1 C2 61.7(2)
C5 U1 C1 C2 95.7(2)
Si3 U1 C1 C2 -71.2(2)
Si4 U1 C1 C2 -13.4(3)
O2 U1 C1 U2 134.77(12)
N2 U1 C1 U2 -108.00(15)
C3 U1 C1 U2 -34.70(13)
C6 U1 C1 U2 61.8(2)
C4 U1 C1 U2 -0.36(12)
C5 U1 C1 U2 33.64(12)
C2 U1 C1 U2 -62.0(2)
Si3 U1 C1 U2 -133.20(10)
Si4 U1 C1 U2 -75.47(16)
O1 U2 C1 C6 136.6(2)
N1 U2 C1 C6 -82.7(2)
C2 U2 C1 C6 131.5(3)
C5 U2 C1 C6 30.47(19)
C4 U2 C1 C6 65.6(2)
C3 U2 C1 C6 99.9(2)
Si1 U2 C1 C6 -111.05(19)
O1 U2 C1 C2 5.1(4)
N1 U2 C1 C2 145.7(2)
C6 U2 C1 C2 -131.5(3)
C5 U2 C1 C2 -101.1(2)
C4 U2 C1 C2 -65.9(2)
C3 U2 C1 C2 -31.6(2)
Si1 U2 C1 C2 117.4(2)
O1 U2 C1 U1 71.4(3)
N1 U2 C1 U1 -147.97(13)
C2 U2 C1 U1 66.3(2)
C6 U2 C1 U1 -65.2(2)
C5 U2 C1 U1 -34.76(13)
C4 U2 C1 U1 0.36(12)
C3 U2 C1 U1 34.69(13)
Si1 U2 C1 U1 -176.28(11)
C6 C1 C2 C3 13.2(5)
U1 C1 C2 C3 -53.6(3)
U2 C1 C2 C3 66.7(3)
C6 C1 C2 U2 -53.5(3)
U1 C1 C2 U2 -120.33(11)
C6 C1 C2 U1 66.8(3)
U2 C1 C2 U1 120.33(11)
O1 U2 C2 C3 57.7(2)
N1 U2 C2 C3 -167.49(19)
C6 U2 C2 C3 -96.8(2)
C5 U2 C2 C3 -61.9(2)
C4 U2 C2 C3 -27.67(19)
C1 U2 C2 C3 -124.9(3)
Si1 U2 C2 C3 165.21(18)
O1 U2 C2 C1 -177.36(18)
N1 U2 C2 C1 -42.6(2)
C6 U2 C2 C1 28.1(2)
C5 U2 C2 C1 63.0(2)
C4 U2 C2 C1 97.2(2)
C3 U2 C2 C1 124.9(3)
Si1 U2 C2 C1 -69.9(2)
O1 U2 C2 U1 122.04(13)
N1 U2 C2 U1 -103.19(15)
C6 U2 C2 U1 -32.48(13)
C5 U2 C2 U1 2.41(13)
C4 U2 C2 U1 36.63(13)
C1 U2 C2 U1 -60.60(19)
C3 U2 C2 U1 64.3(2)
Si1 U2 C2 U1 -130.49(11)
O2 U1 C2 C3 156.04(18)
N2 U1 C2 C3 -83.4(2)
C1 U1 C2 C3 132.5(3)
C6 U1 C2 C3 100.0(2)
C4 U1 C2 C3 30.39(19)
C5 U1 C2 C3 65.2(2)
Si3 U1 C2 C3 -110.80(19)
Si4 U1 C2 C3 -57.1(2)
O2 U1 C2 C1 23.6(3)
N2 U1 C2 C1 144.1(2)
C3 U1 C2 C1 -132.5(3)
C6 U1 C2 C1 -32.5(2)
C4 U1 C2 C1 -102.1(2)
C5 U1 C2 C1 -67.3(2)
Si3 U1 C2 C1 116.7(2)
Si4 U1 C2 C1 170.4(2)
O2 U1 C2 U2 88.44(18)
N2 U1 C2 U2 -151.03(14)
C1 U1 C2 U2 64.9(2)
C3 U1 C2 U2 -67.6(2)
C6 U1 C2 U2 32.38(13)
C4 U1 C2 U2 -37.22(13)
C5 U1 C2 U2 -2.40(13)
Si3 U1 C2 U2 -178.41(12)
Si4 U1 C2 U2 -124.69(12)
C1 C2 C3 C4 -10.4(5)
U2 C2 C3 C4 55.8(3)
U1 C2 C3 C4 -62.8(3)
C1 C2 C3 U1 52.4(3)
U2 C2 C3 U1 118.59(10)
C1 C2 C3 U2 -66.2(3)
U1 C2 C3 U2 -118.59(10)
O2 U1 C3 C4 66.4(4)
N2 U1 C3 C4 -131.2(2)
C1 U1 C3 C4 99.2(2)
C6 U1 C3 C4 63.4(2)
C5 U1 C3 C4 29.2(2)
C2 U1 C3 C4 127.2(3)
Si3 U1 C3 C4 -156.67(18)
Si4 U1 C3 C4 -108.1(2)
O2 U1 C3 C2 -60.8(4)
N2 U1 C3 C2 101.6(2)
C1 U1 C3 C2 -27.96(19)
C6 U1 C3 C2 -63.8(2)
C4 U1 C3 C2 -127.2(3)
C5 U1 C3 C2 -98.0(2)
Si3 U1 C3 C2 76.2(2)
Si4 U1 C3 C2 124.8(2)
O2 U1 C3 U2 1.0(4)
N2 U1 C3 U2 163.34(14)
C1 U1 C3 U2 33.78(13)
C6 U1 C3 U2 -2.07(12)
C4 U1 C3 U2 -65.4(2)
C5 U1 C3 U2 -36.25(13)
C2 U1 C3 U2 61.73(19)
Si3 U1 C3 U2 137.90(11)
Si4 U1 C3 U2 -173.49(13)
O1 U2 C3 C4 96.3(2)
N1 U2 C3 C4 -105.9(3)
C2 U2 C3 C4 -131.6(3)
C6 U2 C3 C4 -64.3(2)
C5 U2 C3 C4 -29.2(2)
C1 U2 C3 C4 -99.5(2)
Si1 U2 C3 C4 -154.10(18)
O1 U2 C3 C2 -132.1(2)
N1 U2 C3 C2 25.7(4)
C6 U2 C3 C2 67.3(2)
C5 U2 C3 C2 102.4(2)
C4 U2 C3 C2 131.6(3)
C1 U2 C3 C2 32.1(2)
Si1 U2 C3 C2 -22.5(3)
O1 U2 C3 U1 162.72(13)
N1 U2 C3 U1 -39.5(3)
C2 U2 C3 U1 -65.2(2)
C6 U2 C3 U1 2.12(13)
C5 U2 C3 U1 37.23(14)
C4 U2 C3 U1 66.4(2)
C1 U2 C3 U1 -33.06(13)
Si1 U2 C3 U1 -87.65(16)
C2 C3 C4 C5 3.4(5)
U1 C3 C4 C5 -59.7(3)
U2 C3 C4 C5 57.6(3)
C2 C3 C4 U1 63.0(3)
U2 C3 C4 U1 117.26(11)
C2 C3 C4 U2 -54.2(3)
U1 C3 C4 U2 -117.26(11)
O2 U1 C4 C3 -154.04(18)
N2 U1 C4 C3 56.4(2)
C1 U1 C4 C3 -65.5(2)
C6 U1 C4 C3 -100.5(2)
C5 U1 C4 C3 -129.3(3)
C2 U1 C4 C3 -30.6(2)
Si3 U1 C4 C3 33.0(3)
Si4 U1 C4 C3 71.8(2)
O2 U1 C4 C5 -24.7(3)
N2 U1 C4 C5 -174.3(2)
C1 U1 C4 C5 63.8(2)
C3 U1 C4 C5 129.3(3)
C6 U1 C4 C5 28.8(2)
C2 U1 C4 C5 98.8(2)
Si3 U1 C4 C5 162.33(17)
Si4 U1 C4 C5 -158.9(2)
O2 U1 C4 U2 -88.16(18)
N2 U1 C4 U2 122.24(13)
C1 U1 C4 U2 0.35(12)
C3 U1 C4 U2 65.9(2)
C6 U1 C4 U2 -34.63(12)
C5 U1 C4 U2 -63.4(2)
C2 U1 C4 U2 35.33(12)
Si3 U1 C4 U2 98.89(13)
Si4 U1 C4 U2 137.70(11)
O1 U2 C4 C3 -90.1(2)
N1 U2 C4 C3 134.3(2)
C2 U2 C4 C3 28.3(2)
C6 U2 C4 C3 99.9(2)
C5 U2 C4 C3 129.8(3)
C1 U2 C4 C3 64.3(2)
Si1 U2 C4 C3 76.2(4)
O1 U2 C4 C5 140.1(2)
N1 U2 C4 C5 4.5(3)
C2 U2 C4 C5 -101.5(3)
C6 U2 C4 C5 -29.9(2)
C1 U2 C4 C5 -65.5(2)
C3 U2 C4 C5 -129.8(3)
Si1 U2 C4 C5 -53.6(4)
O1 U2 C4 U1 -154.69(12)
N1 U2 C4 U1 69.7(2)
C2 U2 C4 U1 -36.33(13)
C6 U2 C4 U1 35.26(12)
C5 U2 C4 U1 65.2(2)
C1 U2 C4 U1 -0.34(12)
C3 U2 C4 U1 -64.6(2)
Si1 U2 C4 U1 11.5(4)
C3 C4 C5 C6 0.7(5)
U1 C4 C5 C6 -58.0(3)
U2 C4 C5 C6 59.8(3)
C3 C4 C5 U2 -59.0(3)
U1 C4 C5 U2 -117.78(11)
C3 C4 C5 U1 58.7(3)
U2 C4 C5 U1 117.78(11)
O1 U2 C5 C6 -178.75(17)
N1 U2 C5 C6 54.2(2)
C2 U2 C5 C6 -65.6(2)
C4 U2 C5 C6 -128.6(3)
C1 U2 C5 C6 -30.54(19)
C3 U2 C5 C6 -99.9(2)
Si1 U2 C5 C6 32.3(3)
O1 U2 C5 C4 -50.2(3)
N1 U2 C5 C4 -177.3(2)
C2 U2 C5 C4 63.0(2)
C6 U2 C5 C4 128.6(3)
C1 U2 C5 C4 98.0(2)
C3 U2 C5 C4 28.7(2)
Si1 U2 C5 C4 160.90(18)
O1 U2 C5 U1 -115.57(13)
N1 U2 C5 U1 117.35(14)
C2 U2 C5 U1 -2.40(13)
C6 U2 C5 U1 63.2(2)
C4 U2 C5 U1 -65.4(2)
C1 U2 C5 U1 32.64(12)
C3 U2 C5 U1 -36.67(13)
Si1 U2 C5 U1 95.51(14)
O2 U1 C5 C6 -67.4(2)
N2 U1 C5 C6 139.6(2)
C1 U1 C5 C6 29.1(2)
C3 U1 C5 C6 100.7(2)
C4 U1 C5 C6 130.0(3)
C2 U1 C5 C6 65.4(2)
Si3 U1 C5 C6 79.9(4)
Si4 U1 C5 C6 155.83(17)
O2 U1 C5 C4 162.6(2)
N2 U1 C5 C4 9.6(3)
C1 U1 C5 C4 -100.9(2)
C3 U1 C5 C4 -29.3(2)
C6 U1 C5 C4 -130.0(3)
C2 U1 C5 C4 -64.6(2)
Si3 U1 C5 C4 -50.0(4)
Si4 U1 C5 C4 25.9(2)
O2 U1 C5 U2 -130.48(12)
N2 U1 C5 U2 76.6(2)
C1 U1 C5 U2 -33.94(13)
C3 U1 C5 U2 37.61(13)
C6 U1 C5 U2 -63.0(2)
C4 U1 C5 U2 66.9(2)
C2 U1 C5 U2 2.35(13)
Si3 U1 C5 U2 16.9(4)
Si4 U1 C5 U2 92.79(13)
C4 C5 C6 C1 2.3(5)
U2 C5 C6 C1 63.6(3)
U1 C5 C6 C1 -55.9(3)
C4 C5 C6 U2 -61.3(3)
U1 C5 C6 U2 -119.51(10)
C4 C5 C6 U1 58.2(3)
U2 C5 C6 U1 119.51(10)
C2 C1 C6 C5 -9.2(5)
U1 C1 C6 C5 58.2(3)
U2 C1 C6 C5 -62.6(3)
C2 C1 C6 U2 53.4(3)
U1 C1 C6 U2 120.75(11)
C2 C1 C6 U1 -67.4(3)
U2 C1 C6 U1 -120.75(11)
O1 U2 C6 C5 2.7(4)
N1 U2 C6 C5 -132.1(2)
C2 U2 C6 C5 99.0(2)
C4 U2 C6 C5 29.6(2)
C1 U2 C6 C5 127.4(3)
C3 U2 C6 C5 63.7(2)
Si1 U2 C6 C5 -157.18(18)
O1 U2 C6 C1 -124.6(3)
N1 U2 C6 C1 100.5(2)
C2 U2 C6 C1 -28.4(2)
C5 U2 C6 C1 -127.4(3)
C4 U2 C6 C1 -97.7(2)
C3 U2 C6 C1 -63.6(2)
Si1 U2 C6 C1 75.5(2)
O1 U2 C6 U1 -63.1(3)
N1 U2 C6 U1 161.99(14)
C2 U2 C6 U1 33.10(13)
C5 U2 C6 U1 -65.9(2)
C4 U2 C6 U1 -36.25(13)
C1 U2 C6 U1 61.47(19)
C3 U2 C6 U1 -2.14(13)
Si1 U2 C6 U1 136.94(11)
O2 U1 C6 C5 117.6(2)
N2 U1 C6 C5 -107.4(3)
C1 U1 C6 C5 -130.6(3)
C3 U1 C6 C5 -63.4(2)
C4 U1 C6 C5 -28.9(2)
C2 U1 C6 C5 -98.1(2)
Si3 U1 C6 C5 -153.84(17)
Si4 U1 C6 C5 -45.1(3)
O2 U1 C6 C1 -111.7(2)
N2 U1 C6 C1 23.2(4)
C3 U1 C6 C1 67.3(2)
C4 U1 C6 C1 101.7(2)
C5 U1 C6 C1 130.6(3)
C2 U1 C6 C1 32.6(2)
Si3 U1 C6 C1 -23.2(3)
Si4 U1 C6 C1 85.5(3)
O2 U1 C6 U2 -176.82(13)
N2 U1 C6 U2 -41.9(4)
C1 U1 C6 U2 -65.1(2)
C3 U1 C6 U2 2.19(13)
C4 U1 C6 U2 36.64(14)
C5 U1 C6 U2 65.5(2)
C2 U1 C6 U2 -32.53(13)
Si3 U1 C6 U2 -88.30(17)
Si4 U1 C6 U2 20.4(3)
U2 O1 C7 C8 -63.0(9)
U2 O1 C7 C12 117.0(7)
O1 C7 C8 C9 179.8(3)
C12 C7 C8 C9 -0.2(5)
O1 C7 C8 C13 -2.1(5)
C12 C7 C8 C13 178.0(3)
C7 C8 C9 C10 -0.7(6)
C13 C8 C9 C10 -178.9(3)
C8 C9 C10 C11 0.4(6)
C9 C10 C11 C12 0.9(6)
C10 C11 C12 C7 -1.8(6)
C10 C11 C12 C17 176.3(3)
O1 C7 C12 C11 -178.6(3)
C8 C7 C12 C11 1.4(5)
O1 C7 C12 C17 3.4(5)
C8 C7 C12 C17 -176.6(3)
C9 C8 C13 C16 0.2(5)
C7 C8 C13 C16 -177.9(3)
C9 C8 C13 C14 -118.0(4)
C7 C8 C13 C14 63.9(5)
C9 C8 C13 C15 117.7(4)
C7 C8 C13 C15 -60.5(5)
C11 C12 C17 C19 -112.7(4)
C7 C12 C17 C19 65.3(4)
C11 C12 C17 C18 123.7(4)
C7 C12 C17 C18 -58.4(5)
C11 C12 C17 C20 5.5(5)
C7 C12 C17 C20 -176.6(3)
U1 O2 C21 C26 132.4(5)
U1 O2 C21 C22 -47.9(7)
O2 C21 C22 C23 174.3(3)
C26 C21 C22 C23 -5.9(5)
O2 C21 C22 C27 -5.7(5)
C26 C21 C22 C27 174.0(3)
C21 C22 C23 C24 1.8(5)
C27 C22 C23 C24 -178.1(3)
C22 C23 C24 C25 1.9(6)
C23 C24 C25 C26 -1.6(6)
C24 C25 C26 C21 -2.4(5)
C24 C25 C26 C31 176.5(3)
O2 C21 C26 C25 -174.1(3)
C22 C21 C26 C25 6.2(5)
O2 C21 C26 C31 7.1(5)
C22 C21 C26 C31 -172.7(3)
C23 C22 C27 C30 6.9(5)
C21 C22 C27 C30 -173.1(3)
C23 C22 C27 C29 -111.6(4)
C21 C22 C27 C29 68.4(4)
C23 C22 C27 C28 125.2(4)
C21 C22 C27 C28 -54.7(4)
C25 C26 C31 C32 117.3(4)
C21 C26 C31 C32 -63.9(4)
C25 C26 C31 C34 -2.5(5)
C21 C26 C31 C34 176.3(3)
C25 C26 C31 C33 -119.5(4)
C21 C26 C31 C33 59.3(4)
